data_2213268
loop_
_publ_author_name
'K. Adil'
'J. Marrot'
'M. Leblanc'
'V. Maisonneuve'

_publ_section_title
;
 Bis[tris(2-ammonioethyl)amine] bis(pentafluoridooxidomolybdate)
 difluoride monohydrate
;
_journal_coeditor_code DN2118
_journal_issue 5
_journal_name_full 'Acta Crystallographica Section E'
_journal_page_first m1511
_journal_page_last m1513
_journal_paper_doi 10.1107/S1600536807018077
_journal_volume 63
_journal_year 2007
_chemical_formula_iupac '(C6 H21 N4)2 '[Mo F5 O]2 F2, H2 O''
_chemical_formula_moiety '2(C6 H21 N4 3+), 2(F5 Mo O 2-), 2(F -), H2 O'
_chemical_formula_sum 'C12 H44 F12 Mo2 N8 O3'
_chemical_formula_weight 768.39
_chemical_name_common '[N(CH2CH2NH3)3]2.(MoOF5)2.(F)2.H2O'
_chemical_name_systematic
;
Bis[tris(2-ammonioethyl)amine] bis(pentafluoridooxidomolybdate) difluoride
monohydrate
;
_space_group_IT_number 15
_symmetry_cell_setting monoclinic
_symmetry_space_group_name_Hall '-C 2yc'
_symmetry_space_group_name_H-M 'C 1 2/c 1'
_atom_sites_solution_hydrogens geom
_atom_sites_solution_primary direct
_atom_sites_solution_secondary difmap
_audit_creation_method SHELXL-97
_cell_angle_alpha 90.00
_cell_angle_beta 100.939(2)
_cell_angle_gamma 90.00
_cell_formula_units_Z 4
_cell_length_a 12.9666(8)
_cell_length_b 11.3068(6)
_cell_length_c 19.7260(13)
_cell_measurement_reflns_used 31578
_cell_measurement_temperature 298(2)
_cell_measurement_theta_max 29.94
_cell_measurement_theta_min 2
_cell_volume 2839.5(3)
_computing_cell_refinement SMART
_computing_data_collection 'SMART (Siemens, 1996)'
_computing_data_reduction 'SAINT (Siemens, 1996)'
_computing_molecular_graphics 'DIAMOND (Brandenburg, 2005)'
_computing_publication_material 'ENCIFER (Allen <i>et al.</i>,  2004)'
_computing_structure_refinement 'SHELXL97 (Sheldrick, 1997)'
_computing_structure_solution 'SHELXS97 (Sheldrick, 1997)'
_diffrn_ambient_temperature 298(2)
_diffrn_measured_fraction_theta_full 0.999
_diffrn_measured_fraction_theta_max 0.999
_diffrn_measurement_device_type 'Siemens SMART CCD area-detector'
_diffrn_measurement_method '\f and \w'
_diffrn_radiation_monochromator graphite
_diffrn_radiation_source 'fine-focus sealed tube'
_diffrn_radiation_type MoK\a
_diffrn_radiation_wavelength 0.71073
_diffrn_reflns_av_R_equivalents 0.1118
_diffrn_reflns_av_sigmaI/netI 0.0926
_diffrn_reflns_limit_h_max 17
_diffrn_reflns_limit_h_min -18
_diffrn_reflns_limit_k_max 13
_diffrn_reflns_limit_k_min -15
_diffrn_reflns_limit_l_max 27
_diffrn_reflns_limit_l_min -26
_diffrn_reflns_number 30643
_diffrn_reflns_theta_full 27.50
_diffrn_reflns_theta_max 29.94
_diffrn_reflns_theta_min 2.50
_diffrn_standards_decay_% 0
_diffrn_standards_interval_count 0
_diffrn_standards_interval_time 0
_diffrn_standards_number 0
_exptl_absorpt_coefficient_mu 0.991
_exptl_absorpt_correction_T_max 0.98
_exptl_absorpt_correction_T_min 0.92
_exptl_absorpt_correction_type multi-scan
_exptl_absorpt_process_details '(SADABS; Sheldrick, 1996)'
_exptl_crystal_colour colorless
_exptl_crystal_density_diffrn 1.798
_exptl_crystal_density_method 'not measured'
_exptl_crystal_description 'parallepiped '
_exptl_crystal_F_000 1552
_exptl_crystal_size_max 0.10
_exptl_crystal_size_mid 0.06
_exptl_crystal_size_min 0.03
_refine_diff_density_max 0.768
_refine_diff_density_min -0.669
_refine_ls_extinction_method none
_refine_ls_goodness_of_fit_ref 0.997
_refine_ls_hydrogen_treatment mixed
_refine_ls_matrix_type full
_refine_ls_number_parameters 174
_refine_ls_number_reflns 3260
_refine_ls_number_restraints 1
_refine_ls_restrained_S_all 0.998
_refine_ls_R_factor_all 0.0960
_refine_ls_R_factor_gt 0.0477
_refine_ls_shift/su_max 0.000
_refine_ls_shift/su_mean 0.000
_refine_ls_structure_factor_coef Fsqd
_refine_ls_weighting_details 'calc w=1/[\s^2^(Fo^2^)+(0.0396P)^2^+6.658P] where P=(Fo^2^+2Fc^2^)/3'
_refine_ls_weighting_scheme calc
_refine_ls_wR_factor_gt 0.0997
_refine_ls_wR_factor_ref 0.1111
_reflns_number_gt 2225
_reflns_number_total 4103
_reflns_threshold_expression I>2\s(I)
_cod_data_source_file dn2118.cif
_cod_data_source_block I
_cod_original_sg_symbol_H-M 'C 2/c'
_cod_database_code 2213268
_cod_database_fobs_code 2213268

loop_
_symmetry_equiv_pos_as_xyz
'x, y, z'
'-x, y, -z+1/2'
'x+1/2, y+1/2, z'
'-x+1/2, y+1/2, -z+1/2'
'-x, -y, -z'
'x, -y, z-1/2'
'-x+1/2, -y+1/2, -z'
'x+1/2, -y+1/2, z-1/2'

loop_
_atom_site_type_symbol
_atom_site_label
_atom_site_fract_x
_atom_site_fract_y
_atom_site_fract_z
_atom_site_U_iso_or_equiv
_atom_site_adp_type
_atom_site_calc_flag
_atom_site_refinement_flags
_atom_site_occupancy
Mo Mo1 0.66402(3) 0.48721(3) 0.39226(2) 0.03967(15) Uani d . 1
O O1 0.6199(4) 0.4082(4) 0.3231(2) 0.0954(17) Uani d . 1
F F1 0.5358(2) 0.4752(3) 0.43148(16) 0.0588(8) Uani d . 1
F F2 0.7981(3) 0.5251(3) 0.37368(18) 0.0723(9) Uani d . 1
F F3 0.6177(3) 0.6428(3) 0.3601(2) 0.0948(13) Uani d . 1
F F4 0.7265(3) 0.3650(3) 0.4531(2) 0.1045(15) Uani d . 1
F F5 0.7137(3) 0.5849(4) 0.48206(18) 0.0996(15) Uani d . 1
N N1 0.7577(3) 0.5042(3) 0.65601(17) 0.0321(8) Uani d . 1
N N2 0.6619(3) 0.7203(3) 0.5838(2) 0.0450(10) Uani d . 1
H H2A 0.7165 0.7681 0.5842 0.067 Uiso calc R 1
H H2B 0.6032 0.7568 0.5637 0.067 Uiso calc R 1
H H2C 0.6704 0.6549 0.5604 0.067 Uiso calc R 1
N N3 0.6105(3) 0.3473(3) 0.56160(19) 0.0428(10) Uani d . 1
H H3A 0.5622 0.4025 0.5634 0.064 Uiso calc R 1
H H3B 0.5802 0.2843 0.5391 0.064 Uiso calc R 1
H H3C 0.6590 0.3758 0.5396 0.064 Uiso calc R 1
N N4 0.9065(3) 0.5141(3) 0.5565(2) 0.0416(9) Uani d . 1
H H4A 0.9241 0.4424 0.5441 0.062 Uiso calc R 1
H H4B 0.9387 0.5685 0.5354 0.062 Uiso calc R 1
H H4C 0.8372 0.5234 0.5445 0.062 Uiso calc R 1
C C1 0.7492(4) 0.6189(4) 0.6899(2) 0.0398(11) Uani d . 1
H H1A 0.8122 0.6648 0.6892 0.048 Uiso calc R 1
H H1B 0.7445 0.6055 0.7378 0.048 Uiso calc R 1
C C2 0.6545(4) 0.6890(4) 0.6552(2) 0.0406(11) Uani d . 1
H H2D 0.5914 0.6428 0.6550 0.049 Uiso calc R 1
H H2E 0.6492 0.7607 0.6814 0.049 Uiso calc R 1
C C3 0.6862(4) 0.4185(4) 0.6793(2) 0.0367(10) Uani d . 1
H H3D 0.6213 0.4586 0.6830 0.044 Uiso calc R 1
H H3E 0.7179 0.3907 0.7251 0.044 Uiso calc R 1
C C4 0.6603(4) 0.3130(4) 0.6323(2) 0.0448(12) Uani d . 1
H H4D 0.7244 0.2695 0.6308 0.054 Uiso calc R 1
H H4E 0.6134 0.2608 0.6511 0.054 Uiso calc R 1
C C5 0.8660(4) 0.4601(5) 0.6707(3) 0.0473(12) Uani d . 1
H H5A 0.8661 0.3773 0.6579 0.057 Uiso calc R 1
H H5B 0.8930 0.4656 0.7199 0.057 Uiso calc R 1
C C6 0.9387(4) 0.5276(5) 0.6324(3) 0.0510(13) Uani d . 1
H H6A 0.9380 0.6108 0.6444 0.061 Uiso calc R 1
H H6B 1.0099 0.4987 0.6468 0.061 Uiso calc R 1
F F6 0.49617(19) 0.8275(2) 0.51027(13) 0.0410(6) Uani d . 1
O O1W 0.5000 0.7491(6) 0.2500 0.0794(18) Uani d SD 1
H H1W 0.540(5) 0.713(6) 0.287(3) 0.119 Uiso d D 1

loop_
_atom_site_aniso_label
_atom_site_aniso_U_11
_atom_site_aniso_U_22
_atom_site_aniso_U_33
_atom_site_aniso_U_12
_atom_site_aniso_U_13
_atom_site_aniso_U_23
Mo1 0.0467(2) 0.0435(2) 0.0300(2) 0.0025(2) 0.01043(16) -0.00359(19)
O1 0.096(4) 0.126(4) 0.072(3) -0.046(3) 0.037(3) -0.054(3)
F1 0.0575(18) 0.0681(19) 0.0575(19) 0.0069(15) 0.0278(15) 0.0041(15)
F2 0.062(2) 0.078(2) 0.084(2) -0.0093(17) 0.0303(18) -0.0139(18)
F3 0.086(3) 0.068(2) 0.130(4) 0.019(2) 0.019(2) 0.046(2)
F4 0.128(3) 0.090(3) 0.116(3) 0.066(2) 0.077(3) 0.054(2)
F5 0.054(2) 0.169(4) 0.064(2) 0.037(2) -0.0159(17) -0.069(2)
N1 0.0308(18) 0.0357(19) 0.0304(19) -0.0002(16) 0.0071(15) -0.0033(15)
N2 0.048(2) 0.036(2) 0.050(3) 0.0079(17) 0.005(2) -0.0042(18)
N3 0.053(3) 0.038(2) 0.038(2) -0.0105(18) 0.010(2) -0.0055(17)
N4 0.036(2) 0.046(2) 0.045(2) 0.0033(17) 0.0132(17) -0.0076(18)
C1 0.042(3) 0.041(2) 0.038(3) -0.005(2) 0.011(2) -0.005(2)
C2 0.045(3) 0.033(2) 0.046(3) -0.003(2) 0.016(2) -0.012(2)
C3 0.042(3) 0.038(2) 0.031(3) -0.001(2) 0.011(2) 0.0034(19)
C4 0.059(3) 0.029(2) 0.046(3) 0.002(2) 0.010(3) 0.004(2)
C5 0.037(3) 0.067(3) 0.037(3) 0.008(2) 0.004(2) 0.007(2)
C6 0.033(2) 0.074(3) 0.046(3) 0.001(2) 0.006(2) -0.007(3)
F6 0.0428(14) 0.0340(13) 0.0444(17) 0.0035(11) 0.0040(12) -0.0035(11)
O1W 0.086(5) 0.070(4) 0.074(5) 0.000 -0.006(4) 0.000

loop_
_atom_type_symbol
_atom_type_description
_atom_type_scat_dispersion_real
_atom_type_scat_dispersion_imag
_atom_type_scat_source
C C 0.0033 0.0016 'International Tables Vol C Tables 4.2.6.8 and 6.1.1.4'
H H 0.0000 0.0000 'International Tables Vol C Tables 4.2.6.8 and 6.1.1.4'
F F 0.0171 0.0103 'International Tables Vol C Tables 4.2.6.8 and 6.1.1.4'
Mo Mo -1.6832 0.6857 'International Tables Vol C Tables 4.2.6.8 and 6.1.1.4'
N N 0.0061 0.0033 'International Tables Vol C Tables 4.2.6.8 and 6.1.1.4'
O O 0.0106 0.0060 'International Tables Vol C Tables 4.2.6.8 and 6.1.1.4'

loop_
_geom_angle_atom_site_label_1
_geom_angle_atom_site_label_2
_geom_angle_atom_site_label_3
_geom_angle
O1 Mo1 F2 98.66(18)
O1 Mo1 F4 99.7(2)
F2 Mo1 F4 89.40(16)
O1 Mo1 F3 100.7(2)
F2 Mo1 F3 88.29(15)
F4 Mo1 F3 159.6(2)
O1 Mo1 F1 95.83(17)
F2 Mo1 F1 165.44(13)
F4 Mo1 F1 89.56(14)
F3 Mo1 F1 87.64(14)
O1 Mo1 F5 177.17(18)
F2 Mo1 F5 84.13(15)
F4 Mo1 F5 79.81(19)
F3 Mo1 F5 79.80(18)
F1 Mo1 F5 81.40(14)
C5 N1 C1 111.2(4)
C5 N1 C3 110.5(3)
C1 N1 C3 109.4(3)
C2 N2 H2A 109.5
C2 N2 H2B 109.5
H2A N2 H2B 109.5
C2 N2 H2C 109.5
H2A N2 H2C 109.5
H2B N2 H2C 109.5
C4 N3 H3A 109.5
C4 N3 H3B 109.5
H3A N3 H3B 109.5
C4 N3 H3C 109.5
H3A N3 H3C 109.5
H3B N3 H3C 109.5
C6 N4 H4A 109.5
C6 N4 H4B 109.5
H4A N4 H4B 109.5
C6 N4 H4C 109.5
H4A N4 H4C 109.5
H4B N4 H4C 109.5
N1 C1 C2 112.4(4)
N1 C1 H1A 109.1
C2 C1 H1A 109.1
N1 C1 H1B 109.1
C2 C1 H1B 109.1
H1A C1 H1B 107.9
N2 C2 C1 111.4(4)
N2 C2 H2D 109.4
C1 C2 H2D 109.4
N2 C2 H2E 109.4
C1 C2 H2E 109.4
H2D C2 H2E 108.0
N1 C3 C4 114.1(3)
N1 C3 H3D 108.7
C4 C3 H3D 108.7
N1 C3 H3E 108.7
C4 C3 H3E 108.7
H3D C3 H3E 107.6
N3 C4 C3 112.3(3)
N3 C4 H4D 109.1
C3 C4 H4D 109.1
N3 C4 H4E 109.1
C3 C4 H4E 109.1
H4D C4 H4E 107.9
N1 C5 C6 113.1(4)
N1 C5 H5A 109.0
C6 C5 H5A 109.0
N1 C5 H5B 109.0
C6 C5 H5B 109.0
H5A C5 H5B 107.8
N4 C6 C5 111.5(4)
N4 C6 H6A 109.3
C5 C6 H6A 109.3
N4 C6 H6B 109.3
C5 C6 H6B 109.3
H6A C6 H6B 108.0

loop_
_geom_bond_atom_site_label_1
_geom_bond_atom_site_label_2
_geom_bond_distance
_geom_bond_publ_flag
Mo1 O1 1.640(4) y
Mo1 F2 1.892(3) y
Mo1 F4 1.908(3) y
Mo1 F3 1.927(3) y
Mo1 F1 1.967(3) y
Mo1 F5 2.083(3) y
N1 C5 1.467(5) n
N1 C1 1.474(5) n
N1 C3 1.474(5) n
N2 C2 1.473(6) n
N2 H2A 0.8900 n
N2 H2B 0.8900 n
N2 H2C 0.8900 n
N3 C4 1.474(6) n
N3 H3A 0.8900 n
N3 H3B 0.8900 n
N3 H3C 0.8900 n
N4 C6 1.484(6) n
N4 H4A 0.8900 n
N4 H4B 0.8900 n
N4 H4C 0.8900 n
C1 C2 1.511(6) n
C1 H1A 0.9700 n
C1 H1B 0.9700 n
C2 H2D 0.9700 n
C2 H2E 0.9700 n
C3 C4 1.509(6) n
C3 H3D 0.9700 n
C3 H3E 0.9700 n
C4 H4D 0.9700 n
C4 H4E 0.9700 n
C5 C6 1.520(7) n
C5 H5A 0.9700 n
C5 H5B 0.9700 n
C6 H6A 0.9700 n
C6 H6B 0.9700 n
O1W H1W 0.91(3) n

loop_
_geom_hbond_atom_site_label_D
_geom_hbond_atom_site_label_H
_geom_hbond_atom_site_label_A
_geom_hbond_site_symmetry_A
_geom_hbond_distance_DH
_geom_hbond_distance_HA
_geom_hbond_distance_DA
_geom_hbond_angle_DHA
N2 H2A F5 7_666 0.89 2.40 3.153(6) 143.1
N2 H2A F3 7_666 0.89 2.44 3.255(6) 152.5
N2 H2A F2 7_666 0.89 2.50 3.016(5) 117.5
N2 H2B F6 . 0.89 1.77 2.647(5) 169.9
N2 H2C F5 . 0.89 1.91 2.708(5) 147.9
N3 H3A F1 5_666 0.89 1.89 2.783(5) 177.4
N3 H3B F6 5_666 0.89 1.78 2.662(4) 171.6
N3 H3C F4 . 0.89 2.06 2.847(5) 146.3
N4 H4A F6 3_545 0.89 1.80 2.654(4) 159.8
N4 H4B F6 7_666 0.89 1.79 2.678(4) 177.1
N4 H4C F5 . 0.89 1.95 2.766(5) 151.0
O1W H1W F3 . 0.91(3) 1.78(3) 2.689(5) 180(8)
